data_4512579
loop_
_publ_author_name
'Jones, Andrew O. F.'
'Geerts, Yves H.'
'Karpinska, Jolanta'
'Kennedy, Alan R.'
'Resel, Roland'
'R\"othel, Christian'
'Ruzi\'e, Christian'
'Werzer, Oliver'
'Sferrazza, Michele'

_publ_section_title
;
 Substrate-Induced Phase of a [1]Benzothieno[3,2-b]benzothiophene
 Derivative and Phase Evolution by Aging and Solvent Vapor Annealing.
;
_journal_issue 3
_journal_name_full 'ACS applied materials &amp; interfaces'
_journal_page_first 1868
_journal_page_last 1873
_journal_paper_doi 10.1021/am5075908
_journal_volume 7
_journal_year 2015
_chemical_formula_sum 'C30 H40 O2 S2'
_chemical_formula_weight 496.74
_chemical_name_systematic
;
 2,7-dioctyloxy-[1]benzothieno[3,2,b]benzothiophene
;
_space_group_IT_number 2
_symmetry_cell_setting triclinic
_symmetry_space_group_name_Hall '-P 1'
_symmetry_space_group_name_H-M 'P -1'
_atom_sites_solution_hydrogens geom
_atom_sites_solution_primary direct
_atom_sites_solution_secondary difmap
_audit_creation_method SHELXL-97
_cell_angle_alpha 94.482(4)
_cell_angle_beta 92.994(5)
_cell_angle_gamma 105.696(5)
_cell_formula_units_Z 2
_cell_length_a 5.5225(4)
_cell_length_b 8.0712(4)
_cell_length_c 31.0578(15)
_cell_measurement_reflns_used 4113
_cell_measurement_temperature 123(2)
_cell_measurement_theta_max 28.7153
_cell_measurement_theta_min 3.0509
_cell_volume 1324.76(14)
_computing_data_collection CrysalisPro
_computing_structure_refinement 'SHELXL-97 (Sheldrick, 2008)'
_diffrn_ambient_temperature 123(2)
_diffrn_measured_fraction_theta_full 0.998
_diffrn_measured_fraction_theta_max 0.980
_diffrn_measurement_device_type 'Oxford Diffraction Xcalibur E'
_diffrn_measurement_method 'omega scans'
_diffrn_radiation_monochromator graphite
_diffrn_radiation_source 'fine-focus sealed tube'
_diffrn_radiation_type MoK\a
_diffrn_radiation_wavelength 0.71073
_diffrn_reflns_av_R_equivalents 0.0474
_diffrn_reflns_av_sigmaI/netI 0.0914
_diffrn_reflns_limit_h_max 7
_diffrn_reflns_limit_h_min -6
_diffrn_reflns_limit_k_max 10
_diffrn_reflns_limit_k_min -10
_diffrn_reflns_limit_l_max 39
_diffrn_reflns_limit_l_min -39
_diffrn_reflns_number 10939
_diffrn_reflns_theta_full 26.00
_diffrn_reflns_theta_max 27.00
_diffrn_reflns_theta_min 3.06
_exptl_absorpt_coefficient_mu 0.226
_exptl_absorpt_correction_T_max 1.00000
_exptl_absorpt_correction_T_min 0.88965
_exptl_absorpt_correction_type multi-scan
_exptl_absorpt_process_details
;
CrysAlisPro, Oxford Diffraction Ltd.,
Version 1.171.34.40 (release 27-08-2010 CrysAlis171 .NET)
(compiled Aug 27 2010,11:50:40)
Empirical absorption correction using spherical harmonics,
 implemented in SCALE3 ABSPACK scaling algorithm.
;
_exptl_crystal_colour colourless
_exptl_crystal_density_diffrn 1.245
_exptl_crystal_density_method 'not measured'
_exptl_crystal_description plate
_exptl_crystal_F_000 536
_exptl_crystal_size_max 0.25
_exptl_crystal_size_mid 0.25
_exptl_crystal_size_min 0.02
_refine_diff_density_max 0.392
_refine_diff_density_min -0.320
_refine_diff_density_rms 0.062
_refine_ls_extinction_method none
_refine_ls_goodness_of_fit_ref 1.054
_refine_ls_hydrogen_treatment constr
_refine_ls_matrix_type full
_refine_ls_number_parameters 309
_refine_ls_number_reflns 5633
_refine_ls_number_restraints 0
_refine_ls_restrained_S_all 1.054
_refine_ls_R_factor_all 0.0939
_refine_ls_R_factor_gt 0.0537
_refine_ls_shift/su_max 0.002
_refine_ls_shift/su_mean 0.000
_refine_ls_structure_factor_coef Fsqd
_refine_ls_weighting_details 'calc w=1/[\s^2^(Fo^2^)+(0.0296P)^2^+0.0000P] where P=(Fo^2^+2Fc^2^)/3'
_refine_ls_weighting_scheme calc
_refine_ls_wR_factor_gt 0.0918
_refine_ls_wR_factor_ref 0.1040
_reflns_number_gt 4012
_reflns_number_total 5633
_reflns_threshold_expression I>2\s(I)
_cod_data_source_file am5075908_si_002.cif
_cod_data_source_block jb_away_cr781
_cod_original_cell_volume 1324.76(13)
_cod_original_sg_symbol_H-M P-1
_cod_database_code 4512579

loop_
_symmetry_equiv_pos_as_xyz
'x, y, z'
'-x, -y, -z'

loop_
_atom_site_label
_atom_site_type_symbol
_atom_site_fract_x
_atom_site_fract_y
_atom_site_fract_z
_atom_site_U_iso_or_equiv
_atom_site_adp_type
_atom_site_occupancy
_atom_site_symmetry_multiplicity
_atom_site_calc_flag
_atom_site_refinement_flags
S1 S 0.38261(10) 0.15821(7) 0.669713(17) 0.01539(15) Uani 1 1 d .
S2 S -0.32765(10) -0.18345(7) 0.630903(17) 0.01591(15) Uani 1 1 d .
O1 O 0.1787(3) 0.2736(2) 0.83036(4) 0.0195(4) Uani 1 1 d .
O2 O -0.1475(3) -0.35096(19) 0.47562(4) 0.0189(4) Uani 1 1 d .
C1 C 0.1310(4) 0.0156(3) 0.63843(6) 0.0125(5) Uani 1 1 d .
C2 C -0.0779(4) -0.0370(3) 0.66129(6) 0.0128(5) Uani 1 1 d .
C3 C -0.0423(4) 0.0353(3) 0.70566(6) 0.0135(5) Uani 1 1 d .
C4 C 0.2029(4) 0.1460(3) 0.71472(6) 0.0127(5) Uani 1 1 d .
C5 C 0.2889(4) 0.2306(3) 0.75612(6) 0.0149(5) Uani 1 1 d .
H5 H 0.4551 0.3048 0.7619 0.018 Uiso 1 1 calc R
C6 C 0.1216(4) 0.2014(3) 0.78814(7) 0.0161(5) Uani 1 1 d .
C7 C -0.1233(4) 0.0919(3) 0.77985(7) 0.0173(5) Uani 1 1 d .
H7 H -0.2334 0.0740 0.8026 0.021 Uiso 1 1 calc R
C8 C -0.2066(4) 0.0095(3) 0.73900(6) 0.0155(5) Uani 1 1 d .
H8 H -0.3736 -0.0638 0.7335 0.019 Uiso 1 1 calc R
C9 C 0.0985(4) -0.0618(3) 0.59433(6) 0.0118(5) Uani 1 1 d .
C10 C -0.1467(4) -0.1758(3) 0.58595(6) 0.0124(5) Uani 1 1 d .
C11 C -0.2260(4) -0.2706(3) 0.54600(6) 0.0143(5) Uani 1 1 d .
H11 H -0.3915 -0.3464 0.5408 0.017 Uiso 1 1 calc R
C12 C -0.0581(4) -0.2519(3) 0.51396(6) 0.0145(5) Uani 1 1 d .
C13 C 0.1847(4) -0.1390(3) 0.52153(6) 0.0164(5) Uani 1 1 d .
H13 H 0.2975 -0.1273 0.4992 0.020 Uiso 1 1 calc R
C14 C 0.2618(4) -0.0445(3) 0.56131(6) 0.0149(5) Uani 1 1 d .
H14 H 0.4267 0.0324 0.5661 0.018 Uiso 1 1 calc R
C15 C 0.4282(4) 0.3834(3) 0.84166(7) 0.0189(5) Uani 1 1 d .
H15A H 0.4617 0.4843 0.8245 0.023 Uiso 1 1 calc R
H15B H 0.5545 0.3194 0.8358 0.023 Uiso 1 1 calc R
C16 C 0.4434(4) 0.4421(3) 0.88935(6) 0.0190(5) Uani 1 1 d .
H16A H 0.4041 0.3394 0.9059 0.023 Uiso 1 1 calc R
H16B H 0.3147 0.5047 0.8946 0.023 Uiso 1 1 calc R
C17 C 0.7019(4) 0.5594(3) 0.90589(6) 0.0200(5) Uani 1 1 d .
H17A H 0.7381 0.6643 0.8901 0.024 Uiso 1 1 calc R
H17B H 0.8312 0.4985 0.8996 0.024 Uiso 1 1 calc R
C18 C 0.7220(4) 0.6133(3) 0.95428(6) 0.0198(5) Uani 1 1 d .
H18A H 0.6755 0.5079 0.9698 0.024 Uiso 1 1 calc R
H18B H 0.5983 0.6793 0.9602 0.024 Uiso 1 1 calc R
C19 C 0.9835(4) 0.7231(3) 0.97242(6) 0.0207(5) Uani 1 1 d .
H19A H 1.1086 0.6585 0.9661 0.025 Uiso 1 1 calc R
H19B H 1.0290 0.8304 0.9576 0.025 Uiso 1 1 calc R
C20 C 0.9972(4) 0.7709(3) 1.02111(7) 0.0207(5) Uani 1 1 d .
H20A H 0.8722 0.8358 1.0272 0.025 Uiso 1 1 calc R
H20B H 0.9491 0.6633 1.0357 0.025 Uiso 1 1 calc R
C21 C 1.2558(4) 0.8792(3) 1.04047(7) 0.0242(6) Uani 1 1 d .
H21A H 1.3047 0.9872 1.0261 0.029 Uiso 1 1 calc R
H21B H 1.3814 0.8145 1.0347 0.029 Uiso 1 1 calc R
C22 C 1.2614(5) 0.9247(3) 1.08924(7) 0.0341(7) Uani 1 1 d .
H22A H 1.1449 0.9948 1.0950 0.051 Uiso 1 1 calc R
H22B H 1.4327 0.9902 1.1003 0.051 Uiso 1 1 calc R
H22C H 1.2102 0.8182 1.1036 0.051 Uiso 1 1 calc R
C23 C 0.0188(4) -0.3363(3) 0.44101(6) 0.0155(5) Uani 1 1 d .
H23A H 0.1722 -0.3697 0.4500 0.019 Uiso 1 1 calc R
H23B H 0.0703 -0.2156 0.4333 0.019 Uiso 1 1 calc R
C24 C -0.1234(4) -0.4553(3) 0.40281(6) 0.0157(5) Uani 1 1 d .
H24A H -0.2841 -0.4272 0.3960 0.019 Uiso 1 1 calc R
H24B H -0.1647 -0.5760 0.4105 0.019 Uiso 1 1 calc R
C25 C 0.0277(4) -0.4406(3) 0.36279(6) 0.0163(5) Uani 1 1 d .
H25A H 0.0675 -0.3201 0.3550 0.020 Uiso 1 1 calc R
H25B H 0.1891 -0.4675 0.3697 0.020 Uiso 1 1 calc R
C26 C -0.1148(4) -0.5622(3) 0.32420(6) 0.0159(5) Uani 1 1 d .
H26A H -0.1520 -0.6823 0.3323 0.019 Uiso 1 1 calc R
H26B H -0.2781 -0.5367 0.3182 0.019 Uiso 1 1 calc R
C27 C 0.0212(4) -0.5526(3) 0.28273(6) 0.0169(5) Uani 1 1 d .
H27A H 0.1804 -0.5848 0.2877 0.020 Uiso 1 1 calc R
H27B H 0.0645 -0.4323 0.2747 0.020 Uiso 1 1 calc R
C28 C -0.1419(4) -0.6732(3) 0.24561(6) 0.0172(5) Uani 1 1 d .
H28A H -0.1788 -0.7931 0.2538 0.021 Uiso 1 1 calc R
H28B H -0.3046 -0.6442 0.2423 0.021 Uiso 1 1 calc R
C29 C -0.0290(4) -0.6679(3) 0.20188(6) 0.0207(5) Uani 1 1 d .
H29A H 0.1339 -0.6969 0.2047 0.025 Uiso 1 1 calc R
H29B H 0.0043 -0.5494 0.1928 0.025 Uiso 1 1 calc R
C30 C -0.2055(4) -0.7947(3) 0.16734(7) 0.0264(6) Uani 1 1 d .
H30A H -0.2324 -0.9127 0.1756 0.040 Uiso 1 1 calc R
H30B H -0.1298 -0.7857 0.1395 0.040 Uiso 1 1 calc R
H30C H -0.3676 -0.7671 0.1648 0.040 Uiso 1 1 calc R

loop_
_atom_site_aniso_label
_atom_site_aniso_U_11
_atom_site_aniso_U_22
_atom_site_aniso_U_33
_atom_site_aniso_U_23
_atom_site_aniso_U_13
_atom_site_aniso_U_12
S1 0.0103(3) 0.0190(3) 0.0143(3) -0.0005(2) 0.0020(2) 0.0001(2)
S2 0.0095(3) 0.0207(3) 0.0152(3) -0.0015(3) 0.0018(2) 0.0010(2)
O1 0.0148(9) 0.0247(9) 0.0133(8) -0.0037(7) 0.0003(6) -0.0022(7)
O2 0.0161(9) 0.0235(9) 0.0120(8) -0.0040(7) 0.0023(6) -0.0017(7)
C1 0.0094(11) 0.0107(12) 0.0173(11) 0.0006(10) -0.0011(9) 0.0034(9)
C2 0.0105(12) 0.0129(12) 0.0139(11) -0.0008(10) -0.0015(9) 0.0026(9)
C3 0.0136(12) 0.0121(12) 0.0160(11) 0.0006(10) 0.0006(9) 0.0056(10)
C4 0.0102(12) 0.0132(12) 0.0146(11) 0.0017(10) -0.0003(9) 0.0032(9)
C5 0.0114(12) 0.0150(12) 0.0168(11) 0.0014(10) -0.0004(9) 0.0015(10)
C6 0.0172(13) 0.0178(13) 0.0143(11) -0.0015(10) -0.0016(9) 0.0076(10)
C7 0.0136(12) 0.0203(13) 0.0179(12) 0.0025(10) 0.0049(9) 0.0038(10)
C8 0.0104(12) 0.0165(13) 0.0189(12) 0.0014(10) -0.0002(9) 0.0026(10)
C9 0.0118(12) 0.0105(12) 0.0133(11) 0.0009(9) -0.0007(9) 0.0041(9)
C10 0.0110(11) 0.0129(12) 0.0144(11) 0.0026(10) 0.0023(9) 0.0045(9)
C11 0.0077(11) 0.0175(13) 0.0172(11) 0.0008(10) -0.0011(9) 0.0029(10)
C12 0.0154(12) 0.0151(12) 0.0119(11) -0.0009(10) -0.0014(9) 0.0035(10)
C13 0.0159(13) 0.0198(13) 0.0130(11) 0.0008(10) 0.0032(9) 0.0043(10)
C14 0.0109(12) 0.0168(13) 0.0157(11) 0.0040(10) 0.0011(9) 0.0007(10)
C15 0.0128(12) 0.0231(14) 0.0197(12) -0.0008(11) 0.0012(10) 0.0038(10)
C16 0.0173(13) 0.0214(13) 0.0169(12) -0.0022(11) -0.0005(10) 0.0043(11)
C17 0.0179(13) 0.0212(13) 0.0182(12) -0.0018(11) 0.0007(10) 0.0023(11)
C18 0.0161(13) 0.0229(14) 0.0186(12) -0.0029(11) -0.0001(10) 0.0041(11)
C19 0.0182(13) 0.0217(14) 0.0198(12) -0.0019(11) -0.0015(10) 0.0033(11)
C20 0.0209(13) 0.0212(14) 0.0186(12) -0.0013(11) -0.0006(10) 0.0049(11)
C21 0.0226(14) 0.0212(14) 0.0260(13) -0.0020(11) -0.0047(11) 0.0036(11)
C22 0.0397(17) 0.0310(16) 0.0268(14) -0.0068(13) -0.0128(12) 0.0070(14)
C23 0.0141(12) 0.0169(13) 0.0151(11) 0.0030(10) 0.0032(9) 0.0029(10)
C24 0.0144(12) 0.0170(13) 0.0152(11) 0.0032(10) 0.0020(9) 0.0029(10)
C25 0.0138(12) 0.0186(13) 0.0162(11) 0.0021(10) 0.0026(9) 0.0036(10)
C26 0.0137(12) 0.0167(13) 0.0173(11) 0.0029(10) 0.0029(9) 0.0035(10)
C27 0.0135(12) 0.0168(13) 0.0187(12) 0.0010(10) 0.0008(9) 0.0018(10)
C28 0.0146(12) 0.0194(13) 0.0177(11) 0.0016(10) 0.0036(9) 0.0043(10)
C29 0.0209(13) 0.0225(14) 0.0168(12) 0.0007(11) 0.0038(10) 0.0025(11)
C30 0.0321(15) 0.0262(15) 0.0186(12) -0.0017(11) 0.0011(11) 0.0055(12)

loop_
_atom_type_symbol
_atom_type_description
_atom_type_scat_dispersion_real
_atom_type_scat_dispersion_imag
_atom_type_scat_source
S S 0.1246 0.1234 'International Tables Vol C Tables 4.2.6.8 and 6.1.1.4'
O O 0.0106 0.0060 'International Tables Vol C Tables 4.2.6.8 and 6.1.1.4'
C C 0.0033 0.0016 'International Tables Vol C Tables 4.2.6.8 and 6.1.1.4'
H H 0.0000 0.0000 'International Tables Vol C Tables 4.2.6.8 and 6.1.1.4'

loop_
_geom_angle_atom_site_label_1
_geom_angle_atom_site_label_2
_geom_angle_atom_site_label_3
_geom_angle
C1 S1 C4 90.80(10)
C2 S2 C10 90.64(10)
C6 O1 C15 117.56(16)
C12 O2 C23 117.75(16)
C2 C1 C9 113.91(18)
C2 C1 S1 112.38(15)
C9 C1 S1 133.69(16)
C1 C2 C3 113.87(19)
C1 C2 S2 112.89(15)
C3 C2 S2 133.20(17)
C8 C3 C4 118.96(18)
C8 C3 C2 130.6(2)
C4 C3 C2 110.43(18)
C5 C4 C3 122.06(19)
C5 C4 S1 125.39(16)
C3 C4 S1 112.52(15)
C6 C5 C4 117.2(2)
C6 C5 H5 121.4
C4 C5 H5 121.4
O1 C6 C5 124.1(2)
O1 C6 C7 114.25(19)
C5 C6 C7 121.67(19)
C8 C7 C6 120.7(2)
C8 C7 H7 119.6
C6 C7 H7 119.6
C7 C8 C3 119.3(2)
C7 C8 H8 120.3
C3 C8 H8 120.3
C14 C9 C10 118.49(18)
C14 C9 C1 131.7(2)
C10 C9 C1 109.81(18)
C11 C10 C9 121.69(19)
C11 C10 S2 125.56(16)
C9 C10 S2 112.75(14)
C12 C11 C10 118.4(2)
C12 C11 H11 120.8
C10 C11 H11 120.8
O2 C12 C11 115.30(19)
O2 C12 C13 123.94(18)
C11 C12 C13 120.77(18)
C14 C13 C12 120.48(19)
C14 C13 H13 119.8
C12 C13 H13 119.8
C13 C14 C9 120.2(2)
C13 C14 H14 119.9
C9 C14 H14 119.9
O1 C15 C16 107.10(17)
O1 C15 H15A 110.3
C16 C15 H15A 110.3
O1 C15 H15B 110.3
C16 C15 H15B 110.3
H15A C15 H15B 108.5
C15 C16 C17 112.61(18)
C15 C16 H16A 109.1
C17 C16 H16A 109.1
C15 C16 H16B 109.1
C17 C16 H16B 109.1
H16A C16 H16B 107.8
C16 C17 C18 112.94(18)
C16 C17 H17A 109.0
C18 C17 H17A 109.0
C16 C17 H17B 109.0
C18 C17 H17B 109.0
H17A C17 H17B 107.8
C17 C18 C19 114.31(18)
C17 C18 H18A 108.7
C19 C18 H18A 108.7
C17 C18 H18B 108.7
C19 C18 H18B 108.7
H18A C18 H18B 107.6
C20 C19 C18 112.66(18)
C20 C19 H19A 109.1
C18 C19 H19A 109.1
C20 C19 H19B 109.1
C18 C19 H19B 109.1
H19A C19 H19B 107.8
C21 C20 C19 114.22(19)
C21 C20 H20A 108.7
C19 C20 H20A 108.7
C21 C20 H20B 108.7
C19 C20 H20B 108.7
H20A C20 H20B 107.6
C20 C21 C22 112.6(2)
C20 C21 H21A 109.1
C22 C21 H21A 109.1
C20 C21 H21B 109.1
C22 C21 H21B 109.1
H21A C21 H21B 107.8
C21 C22 H22A 109.5
C21 C22 H22B 109.5
H22A C22 H22B 109.5
C21 C22 H22C 109.5
H22A C22 H22C 109.5
H22B C22 H22C 109.5
O2 C23 C24 107.36(16)
O2 C23 H23A 110.2
C24 C23 H23A 110.2
O2 C23 H23B 110.2
C24 C23 H23B 110.2
H23A C23 H23B 108.5
C23 C24 C25 112.13(17)
C23 C24 H24A 109.2
C25 C24 H24A 109.2
C23 C24 H24B 109.2
C25 C24 H24B 109.2
H24A C24 H24B 107.9
C26 C25 C24 112.25(17)
C26 C25 H25A 109.2
C24 C25 H25A 109.2
C26 C25 H25B 109.2
C24 C25 H25B 109.2
H25A C25 H25B 107.9
C27 C26 C25 115.44(17)
C27 C26 H26A 108.4
C25 C26 H26A 108.4
C27 C26 H26B 108.4
C25 C26 H26B 108.4
H26A C26 H26B 107.5
C26 C27 C28 111.28(17)
C26 C27 H27A 109.4
C28 C27 H27A 109.4
C26 C27 H27B 109.4
C28 C27 H27B 109.4
H27A C27 H27B 108.0
C29 C28 C27 115.79(18)
C29 C28 H28A 108.3
C27 C28 H28A 108.3
C29 C28 H28B 108.3
C27 C28 H28B 108.3
H28A C28 H28B 107.4
C28 C29 C30 111.47(18)
C28 C29 H29A 109.3
C30 C29 H29A 109.3
C28 C29 H29B 109.3
C30 C29 H29B 109.3
H29A C29 H29B 108.0
C29 C30 H30A 109.5
C29 C30 H30B 109.5
H30A C30 H30B 109.5
C29 C30 H30C 109.5
H30A C30 H30C 109.5
H30B C30 H30C 109.5

loop_
_geom_bond_atom_site_label_1
_geom_bond_atom_site_label_2
_geom_bond_distance
S1 C1 1.737(2)
S1 C4 1.750(2)
S2 C2 1.731(2)
S2 C10 1.754(2)
O1 C6 1.377(2)
O1 C15 1.431(2)
O2 C12 1.370(2)
O2 C23 1.441(2)
C1 C2 1.373(3)
C1 C9 1.442(3)
C2 C3 1.436(3)
C3 C8 1.403(3)
C3 C4 1.406(3)
C4 C5 1.403(3)
C5 C6 1.383(3)
C5 H5 0.9500
C6 C7 1.399(3)
C7 C8 1.380(3)
C7 H7 0.9500
C8 H8 0.9500
C9 C14 1.391(3)
C9 C10 1.414(3)
C10 C11 1.389(3)
C11 C12 1.385(3)
C11 H11 0.9500
C12 C13 1.398(3)
C13 C14 1.383(3)
C13 H13 0.9500
C14 H14 0.9500
C15 C16 1.510(3)
C15 H15A 0.9900
C15 H15B 0.9900
C16 C17 1.521(3)
C16 H16A 0.9900
C16 H16B 0.9900
C17 C18 1.521(3)
C17 H17A 0.9900
C17 H17B 0.9900
C18 C19 1.527(3)
C18 H18A 0.9900
C18 H18B 0.9900
C19 C20 1.524(3)
C19 H19A 0.9900
C19 H19B 0.9900
C20 C21 1.522(3)
C20 H20A 0.9900
C20 H20B 0.9900
C21 C22 1.527(3)
C21 H21A 0.9900
C21 H21B 0.9900
C22 H22A 0.9800
C22 H22B 0.9800
C22 H22C 0.9800
C23 C24 1.505(3)
C23 H23A 0.9900
C23 H23B 0.9900
C24 C25 1.527(3)
C24 H24A 0.9900
C24 H24B 0.9900
C25 C26 1.523(3)
C25 H25A 0.9900
C25 H25B 0.9900
C26 C27 1.521(3)
C26 H26A 0.9900
C26 H26B 0.9900
C27 C28 1.527(3)
C27 H27A 0.9900
C27 H27B 0.9900
C28 C29 1.522(3)
C28 H28A 0.9900
C28 H28B 0.9900
C29 C30 1.526(3)
C29 H29A 0.9900
C29 H29B 0.9900
C30 H30A 0.9800
C30 H30B 0.9800
C30 H30C 0.9800

loop_
_geom_torsion_atom_site_label_1
_geom_torsion_atom_site_label_2
_geom_torsion_atom_site_label_3
_geom_torsion_atom_site_label_4
_geom_torsion
C4 S1 C1 C2 0.28(17)
C4 S1 C1 C9 -177.7(2)
C9 C1 C2 C3 177.83(18)
S1 C1 C2 C3 -0.6(2)
C9 C1 C2 S2 0.0(2)
S1 C1 C2 S2 -178.46(11)
C10 S2 C2 C1 0.35(17)
C10 S2 C2 C3 -177.0(2)
C1 C2 C3 C8 -178.2(2)
S2 C2 C3 C8 -0.9(4)
C1 C2 C3 C4 0.7(3)
S2 C2 C3 C4 177.97(18)
C8 C3 C4 C5 0.5(3)
C2 C3 C4 C5 -178.54(19)
C8 C3 C4 S1 178.57(16)
C2 C3 C4 S1 -0.4(2)
C1 S1 C4 C5 178.1(2)
C1 S1 C4 C3 0.10(17)
C3 C4 C5 C6 -0.2(3)
S1 C4 C5 C6 -178.09(17)
C15 O1 C6 C5 -0.9(3)
C15 O1 C6 C7 178.30(19)
C4 C5 C6 O1 179.34(19)
C4 C5 C6 C7 0.2(3)
O1 C6 C7 C8 -179.61(18)
C5 C6 C7 C8 -0.4(3)
C6 C7 C8 C3 0.6(3)
C4 C3 C8 C7 -0.6(3)
C2 C3 C8 C7 178.1(2)
C2 C1 C9 C14 -179.3(2)
S1 C1 C9 C14 -1.3(4)
C2 C1 C9 C10 -0.4(3)
S1 C1 C9 C10 177.58(17)
C14 C9 C10 C11 0.4(3)
C1 C9 C10 C11 -178.61(19)
C14 C9 C10 S2 179.70(16)
C1 C9 C10 S2 0.7(2)
C2 S2 C10 C11 178.6(2)
C2 S2 C10 C9 -0.58(17)
C9 C10 C11 C12 0.2(3)
S2 C10 C11 C12 -178.93(17)
C23 O2 C12 C11 179.74(19)
C23 O2 C12 C13 -0.6(3)
C10 C11 C12 O2 179.09(18)
C10 C11 C12 C13 -0.6(3)
O2 C12 C13 C14 -179.39(19)
C11 C12 C13 C14 0.3(3)
C12 C13 C14 C9 0.4(3)
C10 C9 C14 C13 -0.8(3)
C1 C9 C14 C13 178.0(2)
C6 O1 C15 C16 -178.90(17)
O1 C15 C16 C17 179.40(18)
C15 C16 C17 C18 -177.70(18)
C16 C17 C18 C19 176.9(2)
C17 C18 C19 C20 -178.70(19)
C18 C19 C20 C21 179.5(2)
C19 C20 C21 C22 179.85(19)
C12 O2 C23 C24 -179.41(17)
O2 C23 C24 C25 175.67(17)
C23 C24 C25 C26 179.44(18)
C24 C25 C26 C27 178.79(18)
C25 C26 C27 C28 -177.42(18)
C26 C27 C28 C29 177.29(19)
C27 C28 C29 C30 179.23(19)
